data_7716095
loop_
_publ_author_name
'Amadi, Chijioke Kingsley'
'Karimpour, Touraj'
'Jafari, Maziar'
'Peng, Zhiyuan'
'Van Gerven, David'
'Brune, Veronika'
'Hartl, Fabian'
'Siaj, Mohamed'
'Mathur, Sanjay'

_publ_section_title
;
 Synthesis and theoretical study of a mixed-ligand indium(III) complex for
 fabrication of &#x3b2;-In<sub>2</sub>S<sub>3</sub> thin films <i>via</i>
 chemical vapor deposition.
;
_journal_issue 23
_journal_name_full 'Dalton transactions (Cambridge, England : 2003)'
_journal_page_first 9874
_journal_page_last 9886
_journal_paper_doi 10.1039/d4dt00394b
_journal_volume 53
_journal_year 2024
_chemical_formula_moiety 'C15 H33 Cl3 In3 N3 S6'
_chemical_formula_sum 'C15 H33 Cl3 In3 N3 S6'
_chemical_formula_weight 898.61
_chemical_name_systematic SNSInCl
_space_group_crystal_system trigonal
_space_group_IT_number 148
_space_group_name_Hall '-R 3'
_space_group_name_H-M_alt 'R -3 :H'
_atom_sites_solution_hydrogens geom
_audit_block_doi 10.5517/ccdc.csd.cc2f6g6b
_audit_creation_date 2023-01-05
_audit_creation_method
;
Olex2 1.5
(compiled 2022.04.07 svn.rca3783a0 for OlexSys, GUI svn.r6498)
;
_audit_update_record
;
2023-02-07 deposited with the CCDC.	2024-05-17 downloaded from the CCDC.
;
_cell_angle_alpha 90
_cell_angle_beta 90
_cell_angle_gamma 120
_cell_formula_units_Z 6
_cell_length_a 16.6411(5)
_cell_length_b 16.6411(5)
_cell_length_c 19.4879(9)
_cell_measurement_reflns_used 9883
_cell_measurement_temperature 100.00
_cell_measurement_theta_max 28.32
_cell_measurement_theta_min 2.45
_cell_volume 4673.7(3)
_computing_molecular_graphics 'Olex2 1.5 (Dolomanov et al., 2009)'
_computing_publication_material 'Olex2 1.5 (Dolomanov et al., 2009)'
_computing_structure_refinement 'SHELXL 2018/3 (Sheldrick, 2015)'
_computing_structure_solution 'SHELXT 2018/2 (Sheldrick, 2018)'
_diffrn_ambient_temperature 100.00
_diffrn_measured_fraction_theta_full 0.999
_diffrn_measured_fraction_theta_max 0.998
_diffrn_measurement_device_type 'Bruker APEX-II CCD'
_diffrn_measurement_method '\f and \w scans'
_diffrn_radiation_type MoK\a
_diffrn_radiation_wavelength 0.71073
_diffrn_reflns_av_R_equivalents 0.0590
_diffrn_reflns_av_unetI/netI 0.0260
_diffrn_reflns_Laue_measured_fraction_full 0.999
_diffrn_reflns_Laue_measured_fraction_max 0.998
_diffrn_reflns_limit_h_max 22
_diffrn_reflns_limit_h_min -22
_diffrn_reflns_limit_k_max 22
_diffrn_reflns_limit_k_min -22
_diffrn_reflns_limit_l_max 25
_diffrn_reflns_limit_l_min -25
_diffrn_reflns_number 30182
_diffrn_reflns_point_group_measured_fraction_full 0.999
_diffrn_reflns_point_group_measured_fraction_max 0.998
_diffrn_reflns_theta_full 25.242
_diffrn_reflns_theta_max 28.369
_diffrn_reflns_theta_min 2.448
_diffrn_source_current 1.4
_diffrn_source_power 0.07
_diffrn_source_voltage 50.0
_diffrn_standards_number 0
_exptl_absorpt_coefficient_mu 2.872
_exptl_absorpt_correction_T_max 0.7457
_exptl_absorpt_correction_T_min 0.6024
_exptl_absorpt_correction_type none
_exptl_absorpt_process_details
;
SADABS-2016/2 (Bruker,2016/2) was used for absorption correction.
wR2(int) was 0.0982 before and 0.0706 after correction.
The Ratio of minimum to maximum transmission is 0.8078.
The \l/2 correction factor is Not present.
;
_exptl_crystal_colour colourless
_exptl_crystal_colour_primary colourless
_exptl_crystal_density_diffrn 1.916
_exptl_crystal_description splinter
_exptl_crystal_F_000 2628
_exptl_crystal_recrystallization_method 'Re-crystallisation from solvent: Chloroform'
_exptl_crystal_size_max 0.09
_exptl_crystal_size_mid 0.05
_exptl_crystal_size_min 0.03
_refine_diff_density_max 1.860
_refine_diff_density_min -0.731
_refine_diff_density_rms 0.161
_refine_ls_extinction_method none
_refine_ls_goodness_of_fit_ref 1.095
_refine_ls_hydrogen_treatment constr
_refine_ls_matrix_type full
_refine_ls_number_parameters 92
_refine_ls_number_reflns 2613
_refine_ls_number_restraints 0
_refine_ls_restrained_S_all 1.095
_refine_ls_R_factor_all 0.0437
_refine_ls_R_factor_gt 0.0376
_refine_ls_shift/su_max 0.001
_refine_ls_shift/su_mean 0.000
_refine_ls_structure_factor_coef Fsqd
_refine_ls_weighting_details 'w=1/[\s^2^(Fo^2^)+(0.0564P)^2^+25.3339P] where P=(Fo^2^+2Fc^2^)/3'
_refine_ls_weighting_scheme calc
_refine_ls_wR_factor_gt 0.0957
_refine_ls_wR_factor_ref 0.0995
_reflns_Friedel_coverage 0.000
_reflns_number_gt 2256
_reflns_number_total 2613
_reflns_threshold_expression 'I > 2\s(I)'
_cod_data_source_file d4dt00394b3.cif
_cod_data_source_block mo_amadi_amadi52_i_0m_sq
_cod_depositor_comments 'Adding full bibliography for 7716095--7716096.cif.'
_cod_original_cell_volume 4673.7(4)
_cod_original_sg_symbol_H-M 'R -3'
_cod_database_code 7716095
_shelx_shelxl_version_number 2018/3
_shelx_space_group_comment
;
The symmetry employed for this shelxl refinement is uniquely defined
by the following loop, which should always be used as a source of
symmetry information in preference to the above space-group names.
They are only intended as comments.
;
_shelx_estimated_absorpt_t_max 0.919
_shelx_estimated_absorpt_t_min 0.782
_olex2_refinement_description
;
1.a Secondary CH2 refined with riding coordinates:
 C006(H00A,H00B), C007(H00C,H00D), C00A(H00H,H00I), C00B(H00J,H00K)
1.b Idealised Me refined as rotating group:
 C009(H00E,H00F,H00G)
;
_olex2_submission_special_instructions 'No special instructions were received'

loop_
_space_group_symop_operation_xyz
'x, y, z'
'-y, x-y, z'
'-x+y, -x, z'
'x+2/3, y+1/3, z+1/3'
'-y+2/3, x-y+1/3, z+1/3'
'-x+y+2/3, -x+1/3, z+1/3'
'x+1/3, y+2/3, z+2/3'
'-y+1/3, x-y+2/3, z+2/3'
'-x+y+1/3, -x+2/3, z+2/3'
'-x, -y, -z'
'y, -x+y, -z'
'x-y, x, -z'
'-x+2/3, -y+1/3, -z+1/3'
'y+2/3, -x+y+1/3, -z+1/3'
'x-y+2/3, x+1/3, -z+1/3'
'-x+1/3, -y+2/3, -z+2/3'
'y+1/3, -x+y+2/3, -z+2/3'
'x-y+1/3, x+2/3, -z+2/3'

loop_
_atom_site_label
_atom_site_type_symbol
_atom_site_fract_x
_atom_site_fract_y
_atom_site_fract_z
_atom_site_U_iso_or_equiv
_atom_site_adp_type
_atom_site_occupancy
_atom_site_site_symmetry_order
_atom_site_calc_flag
_atom_site_refinement_flags_posn
_atom_site_refinement_flags_adp
_atom_site_refinement_flags_occupancy
_atom_site_disorder_assembly
_atom_site_disorder_group
In In 0.46784(2) 0.64312(2) 0.39150(2) 0.02019(11) Uani 1 1 d . . . . .
Cl Cl 0.60467(7) 0.68308(8) 0.45878(5) 0.0298(2) Uani 1 1 d . . . . .
S003 S 0.49814(8) 0.69380(7) 0.27405(5) 0.0258(2) Uani 1 1 d . . . . .
S04 S 0.32126(7) 0.53509(8) 0.45171(5) 0.0276(2) Uani 1 1 d . . . . .
N005 N 0.4515(3) 0.5012(3) 0.34810(19) 0.0270(7) Uani 1 1 d . . . . .
C006 C 0.4556(3) 0.5788(3) 0.2363(2) 0.0291(9) Uani 1 1 d . . . . .
H00A H 0.386992 0.546440 0.234112 0.035 Uiso 1 1 calc R U . . .
H00B H 0.479117 0.586250 0.188685 0.035 Uiso 1 1 calc R U . . .
C007 C 0.4849(3) 0.5187(3) 0.2763(2) 0.0316(9) Uani 1 1 d . . . . .
H00C H 0.460808 0.458421 0.252419 0.038 Uiso 1 1 calc R U . . .
H00D H 0.553480 0.549539 0.276339 0.038 Uiso 1 1 calc R U . . .
C009 C 0.5041(4) 0.4673(3) 0.3877(3) 0.0373(11) Uani 1 1 d . . . . .
H00E H 0.569797 0.515333 0.388772 0.056 Uiso 1 1 calc R U . . .
H00F H 0.497504 0.411227 0.366019 0.056 Uiso 1 1 calc R U . . .
H00G H 0.479964 0.452964 0.434687 0.056 Uiso 1 1 calc R U . . .
C00A C 0.3514(3) 0.4329(3) 0.3512(2) 0.0308(9) Uani 1 1 d . . . . .
H00H H 0.342019 0.371207 0.338407 0.037 Uiso 1 1 calc R U . . .
H00I H 0.318781 0.450007 0.316833 0.037 Uiso 1 1 calc R U . . .
C00B C 0.3074(3) 0.4252(3) 0.4210(3) 0.0333(10) Uani 1 1 d . . . . .
H00J H 0.335656 0.402170 0.454704 0.040 Uiso 1 1 calc R U . . .
H00K H 0.240406 0.379088 0.418193 0.040 Uiso 1 1 calc R U . . .

loop_
_atom_site_aniso_label
_atom_site_aniso_U_11
_atom_site_aniso_U_22
_atom_site_aniso_U_33
_atom_site_aniso_U_23
_atom_site_aniso_U_13
_atom_site_aniso_U_12
In 0.02195(16) 0.02093(16) 0.01678(16) 0.00173(9) -0.00328(9) 0.01004(12)
Cl 0.0269(5) 0.0341(5) 0.0271(5) 0.0014(4) -0.0088(4) 0.0144(4)
S003 0.0337(5) 0.0256(5) 0.0174(4) 0.0029(4) -0.0006(4) 0.0143(4)
S04 0.0270(5) 0.0313(5) 0.0232(5) 0.0090(4) 0.0001(4) 0.0136(4)
N005 0.0247(17) 0.0240(17) 0.0329(19) 0.0022(14) -0.0033(14) 0.0127(15)
C006 0.036(2) 0.035(2) 0.0194(19) -0.0061(16) -0.0062(16) 0.020(2)
C007 0.032(2) 0.031(2) 0.036(2) -0.0045(18) -0.0019(18) 0.020(2)
C009 0.036(3) 0.029(2) 0.051(3) 0.004(2) -0.007(2) 0.019(2)
C00A 0.028(2) 0.022(2) 0.039(2) 0.0004(17) -0.0044(18) 0.0097(18)
C00B 0.031(2) 0.026(2) 0.045(3) 0.0124(19) 0.0014(19) 0.0156(19)

loop_
_atom_type_symbol
_atom_type_description
_atom_type_scat_dispersion_real
_atom_type_scat_dispersion_imag
_atom_type_scat_source
C C 0.0033 0.0016 'International Tables Vol C Tables 4.2.6.8 and 6.1.1.4'
H H 0.0000 0.0000 'International Tables Vol C Tables 4.2.6.8 and 6.1.1.4'
Cl Cl 0.1484 0.1585 'International Tables Vol C Tables 4.2.6.8 and 6.1.1.4'
In In -0.7276 1.3100 'International Tables Vol C Tables 4.2.6.8 and 6.1.1.4'
N N 0.0061 0.0033 'International Tables Vol C Tables 4.2.6.8 and 6.1.1.4'
S S 0.1246 0.1234 'International Tables Vol C Tables 4.2.6.8 and 6.1.1.4'

loop_
_geom_angle_atom_site_label_1
_geom_angle_atom_site_label_2
_geom_angle_atom_site_label_3
_geom_angle
_geom_angle_site_symmetry_1
_geom_angle_site_symmetry_3
_geom_angle_publ_flag
Cl In S04 87.19(4) . 2_665 ?
Cl In S04 113.09(4) . . ?
S003 In Cl 114.64(4) . . ?
S003 In S04 101.50(4) . 2_665 ?
S003 In S04 131.40(4) . . ?
S04 In S04 89.35(6) . 2_665 ?
N005 In Cl 95.16(9) . . ?
N005 In S003 84.84(9) . . ?
N005 In S04 82.34(9) . . ?
N005 In S04 171.64(9) . 2_665 ?
C006 S003 In 96.47(14) . . ?
In S04 In 111.10(4) . 3_565 ?
C00B S04 In 100.32(16) . 3_565 ?
C00B S04 In 99.00(16) . . ?
C007 N005 In 107.1(3) . . ?
C009 N005 In 113.3(3) . . ?
C009 N005 C007 109.5(4) . . ?
C009 N005 C00A 109.9(4) . . ?
C00A N005 In 105.9(3) . . ?
C00A N005 C007 111.0(4) . . ?
S003 C006 H00A 108.9 . . ?
S003 C006 H00B 108.9 . . ?
H00A C006 H00B 107.7 . . ?
C007 C006 S003 113.3(3) . . ?
C007 C006 H00A 108.9 . . ?
C007 C006 H00B 108.9 . . ?
N005 C007 C006 113.5(4) . . ?
N005 C007 H00C 108.9 . . ?
N005 C007 H00D 108.9 . . ?
C006 C007 H00C 108.9 . . ?
C006 C007 H00D 108.9 . . ?
H00C C007 H00D 107.7 . . ?
N005 C009 H00E 109.5 . . ?
N005 C009 H00F 109.5 . . ?
N005 C009 H00G 109.5 . . ?
H00E C009 H00F 109.5 . . ?
H00E C009 H00G 109.5 . . ?
H00F C009 H00G 109.5 . . ?
N005 C00A H00H 108.7 . . ?
N005 C00A H00I 108.7 . . ?
N005 C00A C00B 114.4(4) . . ?
H00H C00A H00I 107.6 . . ?
C00B C00A H00H 108.7 . . ?
C00B C00A H00I 108.7 . . ?
S04 C00B H00J 108.9 . . ?
S04 C00B H00K 108.9 . . ?
C00A C00B S04 113.3(3) . . ?
C00A C00B H00J 108.9 . . ?
C00A C00B H00K 108.9 . . ?
H00J C00B H00K 107.7 . . ?

loop_
_geom_bond_atom_site_label_1
_geom_bond_atom_site_label_2
_geom_bond_distance
_geom_bond_site_symmetry_2
_geom_bond_publ_flag
In Cl 2.4150(10) . ?
In S003 2.4039(10) . ?
In S04 2.4846(11) . ?
In S04 2.6762(11) 2_665 ?
In N005 2.393(4) . ?
S003 C006 1.830(5) . ?
S04 C00B 1.825(5) . ?
N005 C007 1.480(6) . ?
N005 C009 1.474(6) . ?
N005 C00A 1.476(6) . ?
C006 H00A 0.9900 . ?
C006 H00B 0.9900 . ?
C006 C007 1.528(6) . ?
C007 H00C 0.9900 . ?
C007 H00D 0.9900 . ?
C009 H00E 0.9800 . ?
C009 H00F 0.9800 . ?
C009 H00G 0.9800 . ?
C00A H00H 0.9900 . ?
C00A H00I 0.9900 . ?
C00A C00B 1.519(7) . ?
C00B H00J 0.9900 . ?
C00B H00K 0.9900 . ?

loop_
_geom_torsion_atom_site_label_1
_geom_torsion_atom_site_label_2
_geom_torsion_atom_site_label_3
_geom_torsion_atom_site_label_4
_geom_torsion
_geom_torsion_site_symmetry_1
_geom_torsion_site_symmetry_2
_geom_torsion_site_symmetry_3
_geom_torsion_site_symmetry_4
_geom_torsion_publ_flag
In S003 C006 C007 -41.8(3) . . . . ?
In S04 C00B C00A -27.8(3) . . . . ?
In S04 C00B C00A 85.8(3) 3_565 . . . ?
In N005 C007 C006 -40.4(4) . . . . ?
In N005 C00A C00B -52.4(4) . . . . ?
S003 C006 C007 N005 59.9(5) . . . . ?
N005 C00A C00B S04 57.5(5) . . . . ?
C007 N005 C00A C00B -168.3(4) . . . . ?
C009 N005 C007 C006 -163.6(4) . . . . ?
C009 N005 C00A C00B 70.3(5) . . . . ?
C00A N005 C007 C006 74.8(5) . . . . ?
